data_1547990
loop_
_publ_author_name
'Kasper S. Pedersen'
'Jesper Bendix'
'Alain Tressaud'
'Etienne Durand'
'Hogni Weihe'
'Zaher Salman'
'Thorbjorn J Morsing'
'Daniel N. Woodruff'
'Yanhua Lan'
'Wolfgang Wernsdorfer'
'Corine Mathoniere'
'Stergios Piligkos'
'Sophia I. Klokishner'
'Serghei Ostrovsky'
'Katharina Ollefs'
'Fabrice Wilhelm'
'Andrei Rogalev'
'Rodolphe Clerac'

_publ_section_title
;
 Iridates from the molecular side
;
_journal_name_full 'Nature Communications'
_journal_page_first 12195
_journal_paper_doi 10.1038/ncomms12195
_journal_volume 7
_journal_year 2016
_chemical_formula_moiety 'C5 H6 F1.5 Ir0.25 N2 Zn0.25'
_chemical_formula_sum 'C5 H6 F1.5 Ir0.25 N2 Zn0.25'
_chemical_formula_weight 187.02
_space_group_crystal_system tetragonal
_space_group_IT_number 86
_space_group_name_Hall '-P 4bc'
_space_group_name_H-M_alt 'P 42/n'
_symmetry_Int_Tables_number 86
_symmetry_space_group_name_Hall '-P 4bc'
_symmetry_space_group_name_H-M 'P 42/n :2'
_atom_sites_solution_primary iterative
_cell_angle_alpha 90
_cell_angle_beta 90
_cell_angle_gamma 90
_cell_formula_units_Z 8
_cell_length_a 12.4516(4)
_cell_length_b 12.4516(4)
_cell_length_c 8.1424(3)
_cell_measurement_reflns_used 9921
_cell_measurement_temperature 122(1)
_cell_measurement_theta_max 33.18
_cell_measurement_theta_min 2.31
_cell_volume 1262.42(7)
_computing_molecular_graphics 'Olex2 (Dolomanov et al., 2009)'
_computing_publication_material 'Olex2 (Dolomanov et al., 2009)'
_computing_structure_refinement 'olex2.refine (Bourhis et al., 2013)'
_computing_structure_solution 'olex2.solve (Bourhis et al., 2013)'
_diffrn_ambient_temperature 122(1)
_diffrn_measured_fraction_theta_full 1.0000
_diffrn_measured_fraction_theta_max 1.0000
_diffrn_measurement_device_type 'Bruker APEX-II CCD'
_diffrn_measurement_method '\f and \w scans'
_diffrn_radiation_type 'Mo K\a'
_diffrn_radiation_wavelength 0.71073
_diffrn_reflns_av_R_equivalents 0.0357
_diffrn_reflns_av_unetI/netI 0.0179
_diffrn_reflns_limit_h_max 19
_diffrn_reflns_limit_h_min -19
_diffrn_reflns_limit_k_max 19
_diffrn_reflns_limit_k_min -18
_diffrn_reflns_limit_l_max 12
_diffrn_reflns_limit_l_min -12
_diffrn_reflns_number 22599
_diffrn_reflns_theta_full 33.0801
_diffrn_reflns_theta_max 33.08
_diffrn_reflns_theta_min 2.31
_diffrn_standards_number 0
_exptl_absorpt_coefficient_mu 6.285
_exptl_absorpt_correction_T_max 0.7465
_exptl_absorpt_correction_T_min 0.3853
_exptl_absorpt_correction_type multi-scan
_exptl_absorpt_process_details
;
SADABS-2014/3 (Bruker,2014) was used for absorption correction.
wR2(int) was 0.1072 before and 0.0451 after correction.
The Ratio of minimum to maximum transmission is 0.5161.
The \l/2 correction factor is Not present.
;
_exptl_crystal_colour 'clear light yellow'
_exptl_crystal_colour_lustre clear
_exptl_crystal_colour_modifier light
_exptl_crystal_colour_primary yellow
_exptl_crystal_density_diffrn 1.9678
_exptl_crystal_description needle
_exptl_crystal_F_000 720.4746
_exptl_crystal_size_max 0.3
_exptl_crystal_size_mid 0.1
_exptl_crystal_size_min 0.1
_refine_diff_density_max 1.1225
_refine_diff_density_min -0.7236
_refine_diff_density_rms 0.1584
_refine_ls_d_res_high 0.6511
_refine_ls_d_res_low 8.8046
_refine_ls_extinction_expression Fc^*^=kFc[1+0.001xFc^2^\l^3^/sin(2\q)]^-1/4^
_refine_ls_goodness_of_fit_ref 1.0337
_refine_ls_hydrogen_treatment mixed
_refine_ls_matrix_type full
_refine_ls_number_constraints 11
_refine_ls_number_parameters 82
_refine_ls_number_reflns 2406
_refine_ls_number_restraints 0
_refine_ls_restrained_S_all 1.0337
_refine_ls_R_factor_all 0.0252
_refine_ls_R_factor_gt 0.0134
_refine_ls_shift/su_max 0.0318
_refine_ls_shift/su_mean 0.0004
_refine_ls_structure_factor_coef Fsqd
_refine_ls_weighting_details 'w=1/[\s^2^(Fo^2^)+(0.0125P)^2^+0.7747P] where P=(Fo^2^+2Fc^2^)/3'
_refine_ls_weighting_scheme calc
_refine_ls_wR_factor_gt 0.0297
_refine_ls_wR_factor_ref 0.0349
_reflns_Friedel_coverage 0.0
_reflns_limit_h_max 19
_reflns_limit_h_min 0
_reflns_limit_k_max 19
_reflns_limit_k_min 0
_reflns_limit_l_max 12
_reflns_limit_l_min 0
_reflns_number_gt 1754
_reflns_number_total 2406
_reflns_threshold_expression I>=2u(I)
_cod_data_source_file ncomms12195-s3.cif
_cod_data_source_block mo_D8V864_0m-a
_cod_database_code 1547990
_olex2_refinement_description
;
1. Fixed Uiso
 At 1.2 times of:
  All C(H) groups, All C(H,H) groups
2.a Aromatic/amide H refined with riding coordinates:
 C1(H1), C2(H2), C3(H3), C5(H5)
2.b X=CH2 refined with riding coordinates:
 C4(H4a,H4b)
;
_olex2_submission_special_instructions 'No special instructions were received'

loop_
_space_group_symop_id
_space_group_symop_operation_xyz
1 x,y,z
2 -y,x+1/2,z+1/2
3 y+1/2,-x,z+1/2
4 -x+1/2,-y+1/2,z
5 -x,-y,-z
6 y,-x-1/2,-z-1/2
7 -y-1/2,x,-z-1/2
8 x-1/2,y-1/2,-z

loop_
_atom_site_label
_atom_site_type_symbol
_atom_site_fract_x
_atom_site_fract_y
_atom_site_fract_z
_atom_site_U_iso_or_equiv
_atom_site_adp_type
_atom_site_occupancy
_atom_site_site_symmetry_order
_atom_site_refinement_flags_posn
_atom_site_refinement_flags_adp
_atom_site_refinement_flags_occupancy
Ir1 Ir 0.25 0.25 1.25 0.00891(2) Uani 1.000000 4 S T P
Zn1 Zn 0.25 0.25 0.75 0.00904(4) Uani 1.000000 4 S T P
F1 F 0.2400931(6) 0.4045331(6) 1.2502944(6) 0.02017(4) Uani 1.000000 1 . . .
F2 F 0.25 0.25 1.0111347(6) 0.01586(5) Uani 1.000000 2 S T P
N1 N 0.3267876(6) 0.4011150(6) 0.7370943(6) 0.01333(4) Uani 1.000000 1 . . .
N2 N 0.3922221(6) 0.5496076(6) 0.6289492(6) 0.01640(5) Uani 1.000000 1 . . .
C1 C 0.3788369(6) 0.4584938(6) 0.8585480(6) 0.01838(5) Uani 1.000000 1 . . .
H1 H 0.3849862(6) 0.4372407(6) 0.9702078(6) 0.02206(5) Uiso 1.000000 1 R . .
C2 C 0.4198495(6) 0.5501218(6) 0.7931188(6) 0.01985(5) Uani 1.000000 1 . . .
H2 H 0.4596494(6) 0.6038818(6) 0.8492401(6) 0.02382(5) Uiso 1.000000 1 R . .
C3 C 0.4177458(6) 0.6308748(6) 0.5130693(6) 0.02153(5) Uani 1.000000 1 . . .
H3 H 0.4624471(6) 0.6883116(6) 0.5480683(6) 0.02584(5) Uiso 1.000000 1 R . .
C4 C 0.3834367(6) 0.6316725(6) 0.3604063(6) 0.02903(5) Uani 1.000000 1 . . .
H4a H 0.3386069(6) 0.5753959(6) 0.3215919(6) 0.03484(5) Uiso 1.000000 1 R . .
H4b H 0.4034699(6) 0.6885256(6) 0.2888849(6) 0.03484(5) Uiso 1.000000 1 R . .
C5 C 0.3367102(6) 0.4578840(6) 0.6011967(6) 0.01562(5) Uani 1.000000 1 . . .
H5 H 0.3086032(6) 0.4371457(6) 0.4974689(6) 0.01875(5) Uiso 1.000000 1 R . .

loop_
_atom_site_aniso_label
_atom_site_aniso_U_11
_atom_site_aniso_U_22
_atom_site_aniso_U_33
_atom_site_aniso_U_12
_atom_site_aniso_U_13
_atom_site_aniso_U_23
Ir1 0.01026(3) 0.01026(3) 0.00620(3) -0.000000 -0.000000 0.000000
Zn1 0.01013(6) 0.01013(6) 0.00684(4) -0.000000 -0.000000 0.000000
F1 0.03336(9) 0.01035(9) 0.01679(4) 0.00192(9) -0.00103(6) 0.00152(6)
F2 0.01687(9) 0.02549(9) 0.00521(4) 0.00010(9) -0.000000 0.000000
N1 0.01316(9) 0.01209(9) 0.01473(4) -0.00096(9) -0.00038(6) -0.00044(6)
N2 0.01681(9) 0.01399(9) 0.01842(4) -0.00289(9) -0.00118(6) 0.00081(6)
C1 0.02200(9) 0.01834(9) 0.01482(4) -0.00171(9) -0.00545(6) -0.00124(6)
C2 0.02188(9) 0.01806(9) 0.01959(4) -0.00473(9) -0.00608(6) -0.00142(6)
C3 0.02257(9) 0.01573(9) 0.02631(4) -0.00623(9) 0.00069(6) 0.00405(6)
C4 0.03245(9) 0.02521(9) 0.02944(4) -0.01073(9) -0.00439(6) 0.01013(6)
C5 0.01723(9) 0.01294(9) 0.01670(4) -0.00222(9) -0.00087(6) 0.00003(6)

loop_
_atom_type_symbol
_atom_type_scat_dispersion_real
_atom_type_scat_dispersion_imag
_atom_type_scat_Cromer_Mann_a1
_atom_type_scat_Cromer_Mann_a2
_atom_type_scat_Cromer_Mann_a3
_atom_type_scat_Cromer_Mann_a4
_atom_type_scat_Cromer_Mann_b1
_atom_type_scat_Cromer_Mann_b2
_atom_type_scat_Cromer_Mann_b3
_atom_type_scat_Cromer_Mann_b4
_atom_type_scat_Cromer_Mann_c
_atom_type_scat_source
_atom_type_scat_dispersion_source
C 0.00347 0.00161 2.31000 1.02000 1.58860 0.86500 20.84390 10.20750 0.56870 51.65120 0.215599998832 'International Tables Volume C Table 6.1.1.4 (pp. 500-502)' 'Henke, Gullikson and Davis, At. Data and Nucl. Data Tables, 1993, 54, 2'
F 0.01794 0.01033 3.53920 2.64120 1.51700 1.02430 10.28250 4.29440 0.26150 26.14760 0.277599990368 'International Tables Volume C Table 6.1.1.4 (pp. 500-502)' 'Henke, Gullikson and Davis, At. Data and Nucl. Data Tables, 1993, 54, 2'
H 0.00000 0.00000 0.49300 0.32291 0.14019 0.04081 10.51090 26.12570 3.14236 57.79970 0.0030380000826 'International Tables Volume C Table 6.1.1.4 (pp. 500-502)' 'Henke, Gullikson and Davis, At. Data and Nucl. Data Tables, 1993, 54, 2'
Ir -1.30390 7.98110 27.30490 16.72960 15.61150 5.83377 1.59279 8.86553 0.41792 45.00110 11.4722003937 'International Tables Volume C Table 6.1.1.4 (pp. 500-502)' 'Henke, Gullikson and Davis, At. Data and Nucl. Data Tables, 1993, 54, 2'
Zn 0.31207 1.46666 14.07430 7.03180 5.16520 2.41000 3.26550 0.23330 10.31630 58.70970 1.30410003662 'International Tables Volume C Table 6.1.1.4 (pp. 500-502)' 'Henke, Gullikson and Davis, At. Data and Nucl. Data Tables, 1993, 54, 2'
N 0.00653 0.00323 12.21260 3.13220 2.01250 1.16630 0.00570 9.89330 28.99750 0.58260 -11.5290002823 'International Tables Volume C Table 6.1.1.4 (pp. 500-502)' 'Henke, Gullikson and Davis, At. Data and Nucl. Data Tables, 1993, 54, 2'

loop_
_geom_angle_atom_site_label_1
_geom_angle_atom_site_label_2
_geom_angle_atom_site_label_3
_geom_angle
_geom_angle_site_symmetry_1
_geom_angle_site_symmetry_3
F1 Ir1 F1 90.0000885(4) . 7_658
F1 Ir1 F1 90.0000885(4) 6_568 .
F1 Ir1 F1 179.8576(3) 6_568 7_658
F1 Ir1 F1 90.0000885(4) 4 7_658
F1 Ir1 F1 179.8576(3) 4 .
F1 Ir1 F1 90.0000885(4) 6_568 4
F2 Ir1 F1 90.07122(15) 6_568 6_568
F2 Ir1 F1 90.07122(15) 6_568 7_658
F2 Ir1 F1 89.92878(15) . 6_568
F2 Ir1 F1 90.07122(15) . .
F2 Ir1 F1 89.92878(15) 6_568 4
F2 Ir1 F1 90.07122(15) . 4
F2 Ir1 F1 89.92878(15) . 7_658
F2 Ir1 F1 89.92878(15) 6_568 .
F2 Ir1 F2 180.0 6_568 .
F2 Zn1 F2 180.0 7_657 .
N1 Zn1 F2 92.85030(13) 7_657 7_657
N1 Zn1 F2 92.85030(13) 4 .
N1 Zn1 F2 87.14970(13) . 7_657
N1 Zn1 F2 87.14970(13) 6_567 .
N1 Zn1 F2 87.14970(13) 4 7_657
N1 Zn1 F2 92.85030(13) 6_567 7_657
N1 Zn1 F2 92.85030(13) . .
N1 Zn1 F2 87.14970(13) 7_657 .
N1 Zn1 N1 174.2994(3) 4 .
N1 Zn1 N1 90.141677(13) 7_657 4
N1 Zn1 N1 90.141677(13) 4 6_567
N1 Zn1 N1 90.141677(13) . 6_567
N1 Zn1 N1 174.2994(3) 7_657 6_567
N1 Zn1 N1 90.141677(13) 7_657 .
Zn1 F2 Ir1 180.0 . .
C1 N1 Zn1 129.5801(4) . 7_657
C5 N1 Zn1 124.1486(5) . 7_657
C5 N1 C1 106.2287(7) . .
C3 N2 C2 125.7731(7) . .
C5 N2 C2 107.0239(6) . .
C5 N2 C3 127.2028(5) . .
H1 C1 N1 125.3688(4) . .
C2 C1 N1 109.2623(5) . .
C2 C1 H1 125.3688(3) . .
C1 C2 N2 106.3881(6) . .
H2 C2 N2 126.8059(4) . .
H2 C2 C1 126.8059(3) . .
H3 C3 N2 117.9313(4) . .
C4 C3 N2 124.1374(7) . .
C4 C3 H3 117.9313(5) . .
H4a C4 C3 120.0 . .
H4b C4 C3 120.0 . .
H4b C4 H4a 120.0 . .
N2 C5 N1 111.0942(5) . .
H5 C5 N1 124.4529(4) . .
H5 C5 N2 124.4529(3) . .

loop_
_geom_bond_atom_site_label_1
_geom_bond_atom_site_label_2
_geom_bond_distance
_geom_bond_site_symmetry_2
Ir1 F1 1.92814(6) 7_658
Ir1 F1 1.92814(6) 6_568
Ir1 F1 1.92814(6) .
Ir1 F1 1.92814(6) 4
Ir1 F2 1.94494(7) .
Ir1 F2 1.94494(7) 6_568
Zn1 F2 2.12626(8) 7_657
Zn1 F2 2.12626(8) .
Zn1 N1 2.11323(7) .
Zn1 N1 2.11323(7) 4
Zn1 N1 2.11323(7) 7_657
Zn1 N1 2.11323(7) 6_567
N1 C1 1.38147(4) .
N1 C5 1.31884(4) .
N2 C2 1.38030(5) .
N2 C3 1.41959(4) .
N2 C5 1.35397(4) .
C1 H1 0.9500 .
C1 C2 1.35879(4) .
C2 H2 0.9500 .
C3 H3 0.9500 .
C3 C4 1.31444(4) .
C4 H4a 0.9500 .
C4 H4b 0.9500 .
C5 H5 0.9500 .
